data_7200466
loop_
_publ_author_name
'Kalita, Dipjyoti'
'Sarma, Rupam'
'Baruah, Jubaraj B.'

_publ_section_title
;
 Formation of symmetry non-equivalent molecules in urea and carbamate
 derivatives: the role of anion
;
_journal_issue 5
_journal_name_full CrystEngComm
_journal_page_first 803
_journal_paper_doi 10.1039/b815962a
_journal_volume 11
_journal_year 2009
_chemical_formula_sum 'C16 H13 N3 O'
_chemical_formula_weight 263.29
_chemical_name_systematic
;
?
;
_space_group_IT_number 14
_symmetry_cell_setting monoclinic
_symmetry_space_group_name_Hall '-P 2ybc'
_symmetry_space_group_name_H-M 'P 1 21/c 1'
_atom_sites_solution_hydrogens geom
_atom_sites_solution_primary direct
_atom_sites_solution_secondary difmap
_audit_creation_method SHELXL-97
_cell_angle_alpha 90.00
_cell_angle_beta 113.379(5)
_cell_angle_gamma 90.00
_cell_formula_units_Z 8
_cell_length_a 19.5575(15)
_cell_length_b 8.7354(7)
_cell_length_c 17.3377(18)
_cell_measurement_reflns_used 1076
_cell_measurement_temperature 296(2)
_cell_volume 2718.8(4)
_computing_cell_refinement 'Bruker SMART'
_computing_data_collection 'Bruker SMART'
_computing_data_reduction 'Bruker SAINT'
_computing_molecular_graphics 'Bruker SHELXTL'
_computing_publication_material 'Bruker SHELXTL'
_computing_structure_refinement 'SHELXL-97 (Sheldrick, 1997)'
_computing_structure_solution 'SHELXS-97 (Sheldrick, 1990)'
_diffrn_ambient_temperature 296(2)
_diffrn_measured_fraction_theta_full 0.961
_diffrn_measured_fraction_theta_max 0.961
_diffrn_measurement_device_type 'CCD area detector'
_diffrn_measurement_method 'phi and omega scans'
_diffrn_radiation_monochromator graphite
_diffrn_radiation_source 'fine-focus sealed tube'
_diffrn_radiation_type MoK\a
_diffrn_radiation_wavelength 0.71073
_diffrn_reflns_av_R_equivalents 0.0909
_diffrn_reflns_av_sigmaI/netI 0.0921
_diffrn_reflns_limit_h_max 23
_diffrn_reflns_limit_h_min -23
_diffrn_reflns_limit_k_max 10
_diffrn_reflns_limit_k_min -10
_diffrn_reflns_limit_l_max 12
_diffrn_reflns_limit_l_min -20
_diffrn_reflns_number 17748
_diffrn_reflns_theta_full 25.65
_diffrn_reflns_theta_max 25.65
_diffrn_reflns_theta_min 1.13
_exptl_absorpt_coefficient_mu 0.083
_exptl_absorpt_correction_type none
_exptl_crystal_colour colorless
_exptl_crystal_density_diffrn 1.286
_exptl_crystal_density_method 'not measured'
_exptl_crystal_description block
_exptl_crystal_F_000 1104
_exptl_crystal_size_max 0.31
_exptl_crystal_size_mid 0.26
_exptl_crystal_size_min 0.19
_refine_diff_density_max 0.158
_refine_diff_density_min -0.172
_refine_diff_density_rms 0.038
_refine_ls_extinction_method none
_refine_ls_goodness_of_fit_ref 1.017
_refine_ls_hydrogen_treatment constr
_refine_ls_matrix_type full
_refine_ls_number_parameters 361
_refine_ls_number_reflns 4940
_refine_ls_number_restraints 0
_refine_ls_restrained_S_all 1.017
_refine_ls_R_factor_all 0.1720
_refine_ls_R_factor_gt 0.0635
_refine_ls_shift/su_max 0.000
_refine_ls_shift/su_mean 0.000
_refine_ls_structure_factor_coef Fsqd
_refine_ls_weighting_details 'calc w=1/[\s^2^(Fo^2^)+(0.0514P)^2^+0.0000P] where P=(Fo^2^+2Fc^2^)/3'
_refine_ls_weighting_scheme calc
_refine_ls_wR_factor_gt 0.1124
_refine_ls_wR_factor_ref 0.1493
_reflns_number_gt 2124
_reflns_number_total 4940
_reflns_threshold_expression >2sigma(I)
_cod_data_source_file b815962a.txt
_cod_data_source_block aqphnco
_cod_depositor_comments
;
The following automatic conversions were performed:
'_symmetry_cell_setting' value 'Monoclinic' changed to 'monoclinic'
according to '/home/saulius/struct/CIF-dictionaries/cif_core.dic'
dictionary named 'cif_core.dic' version 2.4.1 from 2010-06-29.

Automatic conversion script
Id: cif_fix_enum 1527 2010-12-29 10:47:43Z saulius 
;
_cod_original_sg_symbol_H-M 'P2(1)/c '
_cod_database_code 7200466

loop_
_symmetry_equiv_pos_as_xyz
'x, y, z'
'-x, y+1/2, -z+1/2'
'-x, -y, -z'
'x, -y-1/2, z-1/2'

loop_
_atom_site_label
_atom_site_type_symbol
_atom_site_fract_x
_atom_site_fract_y
_atom_site_fract_z
_atom_site_U_iso_or_equiv
_atom_site_adp_type
_atom_site_occupancy
_atom_site_symmetry_multiplicity
_atom_site_calc_flag
_atom_site_refinement_flags
_atom_site_disorder_assembly
_atom_site_disorder_group
C1 C 0.0984(2) 0.3527(5) 0.8779(3) 0.0946(15) Uani 1 1 d . . .
H1 H 0.1174 0.3419 0.9360 0.113 Uiso 1 1 calc R . .
C2 C 0.0327(3) 0.4370(6) 0.8391(4) 0.1106(19) Uani 1 1 d . . .
H2 H 0.0094 0.4823 0.8708 0.133 Uiso 1 1 calc R . .
C3 C 0.0041(3) 0.4511(5) 0.7553(5) 0.1037(17) Uani 1 1 d . . .
H3 H -0.0398 0.5057 0.7284 0.124 Uiso 1 1 calc R . .
C4 C 0.0398(2) 0.3842(4) 0.7077(3) 0.0724(12) Uani 1 1 d . . .
C5 C 0.0135(2) 0.3929(5) 0.6194(4) 0.0926(15) Uani 1 1 d . . .
H5 H -0.0296 0.4477 0.5893 0.111 Uiso 1 1 calc R . .
C6 C 0.0507(2) 0.3220(5) 0.5781(3) 0.0917(14) Uani 1 1 d . . .
H6 H 0.0324 0.3285 0.5198 0.110 Uiso 1 1 calc R . .
C7 C 0.1164(2) 0.2391(4) 0.6214(2) 0.0708(11) Uani 1 1 d . . .
H7 H 0.1402 0.1888 0.5916 0.085 Uiso 1 1 calc R . .
C8 C 0.14569(18) 0.2323(4) 0.7080(2) 0.0502(9) Uani 1 1 d . . .
C9 C 0.10595(19) 0.3023(4) 0.7521(3) 0.0563(10) Uani 1 1 d . . .
C10 C 0.26808(19) 0.1120(4) 0.7345(2) 0.0498(8) Uani 1 1 d . . .
C11 C 0.39442(18) 0.0003(4) 0.7943(2) 0.0506(9) Uani 1 1 d . . .
C12 C 0.3920(2) -0.0908(4) 0.7292(3) 0.0706(11) Uani 1 1 d . . .
H12 H 0.3467 -0.1112 0.6849 0.085 Uiso 1 1 calc R . .
C13 C 0.4575(3) -0.1531(5) 0.7294(3) 0.0966(15) Uani 1 1 d . . .
H13 H 0.4560 -0.2135 0.6846 0.116 Uiso 1 1 calc R . .
C14 C 0.5242(3) -0.1259(6) 0.7952(4) 0.0963(15) Uani 1 1 d . . .
H14 H 0.5676 -0.1691 0.7949 0.116 Uiso 1 1 calc R . .
C15 C 0.5276(2) -0.0371(5) 0.8603(3) 0.0844(13) Uani 1 1 d . . .
H15 H 0.5731 -0.0193 0.9047 0.101 Uiso 1 1 calc R . .
C16 C 0.4627(2) 0.0279(4) 0.8609(3) 0.0673(11) Uani 1 1 d . . .
H16 H 0.4648 0.0895 0.9055 0.081 Uiso 1 1 calc R . .
C17 C 0.2401(2) 0.5653(5) 0.7526(3) 0.0754(11) Uani 1 1 d . . .
H17 H 0.2601 0.5124 0.8032 0.090 Uiso 1 1 calc R . .
C18 C 0.2020(2) 0.7022(5) 0.7505(3) 0.0855(13) Uani 1 1 d . . .
H18 H 0.1972 0.7379 0.7986 0.103 Uiso 1 1 calc R . .
C19 C 0.1726(2) 0.7815(5) 0.6780(3) 0.0767(12) Uani 1 1 d . . .
H19 H 0.1468 0.8721 0.6756 0.092 Uiso 1 1 calc R . .
C20 C 0.18102(19) 0.7267(4) 0.6062(3) 0.0586(10) Uani 1 1 d . . .
C21 C 0.15276(19) 0.8033(5) 0.5284(3) 0.0730(11) Uani 1 1 d . . .
H21 H 0.1274 0.8954 0.5228 0.088 Uiso 1 1 calc R . .
C22 C 0.16265(19) 0.7423(4) 0.4613(3) 0.0730(11) Uani 1 1 d . . .
H22 H 0.1445 0.7943 0.4103 0.088 Uiso 1 1 calc R . .
C23 C 0.19981(18) 0.6025(4) 0.4678(2) 0.0607(10) Uani 1 1 d . . .
H23 H 0.2054 0.5623 0.4210 0.073 Uiso 1 1 calc R . .
C24 C 0.22783(16) 0.5250(4) 0.5421(2) 0.0473(8) Uani 1 1 d . . .
C25 C 0.21946(17) 0.5878(4) 0.6135(2) 0.0515(9) Uani 1 1 d . . .
C26 C 0.29333(16) 0.3122(4) 0.5046(2) 0.0470(8) Uani 1 1 d . . .
C27 C 0.34950(17) 0.0647(4) 0.4899(2) 0.0509(9) Uani 1 1 d . . .
C28 C 0.39342(19) 0.1140(4) 0.4494(3) 0.0687(11) Uani 1 1 d . . .
H28 H 0.4026 0.2180 0.4472 0.082 Uiso 1 1 calc R . .
C29 C 0.4241(2) 0.0102(5) 0.4120(3) 0.0852(13) Uani 1 1 d . . .
H29 H 0.4531 0.0449 0.3842 0.102 Uiso 1 1 calc R . .
C30 C 0.4119(2) -0.1427(5) 0.4158(3) 0.0855(13) Uani 1 1 d . . .
H30 H 0.4321 -0.2121 0.3900 0.103 Uiso 1 1 calc R . .
C31 C 0.3697(2) -0.1941(4) 0.4576(3) 0.0771(12) Uani 1 1 d . . .
H31 H 0.3623 -0.2986 0.4610 0.093 Uiso 1 1 calc R . .
C32 C 0.33799(18) -0.0909(4) 0.4949(2) 0.0623(10) Uani 1 1 d . . .
H32 H 0.3092 -0.1260 0.5230 0.075 Uiso 1 1 calc R . .
N1 N 0.13513(15) 0.2874(3) 0.8368(2) 0.0674(9) Uani 1 1 d . . .
N2 N 0.21252(14) 0.1613(3) 0.75790(17) 0.0541(7) Uani 1 1 d . . .
H2N H 0.2198 0.1467 0.8096 0.065 Uiso 1 1 calc R . .
N3 N 0.32955(14) 0.0642(3) 0.79964(18) 0.0550(8) Uani 1 1 d . . .
H3N H 0.3295 0.0732 0.8490 0.066 Uiso 1 1 calc R . .
N4 N 0.24931(15) 0.5066(3) 0.68708(19) 0.0627(8) Uani 1 1 d . . .
N5 N 0.26294(14) 0.3818(3) 0.55428(17) 0.0563(7) Uani 1 1 d . . .
H5N H 0.2657 0.3319 0.5982 0.068 Uiso 1 1 calc R . .
N6 N 0.31687(13) 0.1676(3) 0.52906(17) 0.0545(7) Uani 1 1 d . . .
H6N H 0.3115 0.1344 0.5730 0.065 Uiso 1 1 calc R . .
O1 O 0.26127(12) 0.1102(2) 0.66033(15) 0.0591(6) Uani 1 1 d . . .
O2 O 0.29972(11) 0.3779(2) 0.44493(14) 0.0578(6) Uani 1 1 d . . .

loop_
_atom_site_aniso_label
_atom_site_aniso_U_11
_atom_site_aniso_U_22
_atom_site_aniso_U_33
_atom_site_aniso_U_23
_atom_site_aniso_U_13
_atom_site_aniso_U_12
C1 0.086(3) 0.119(4) 0.091(4) -0.034(3) 0.048(3) 0.006(3)
C2 0.083(4) 0.118(4) 0.141(6) -0.051(4) 0.055(4) 0.008(3)
C3 0.068(3) 0.079(3) 0.161(6) -0.025(4) 0.042(4) 0.009(2)
C4 0.059(3) 0.055(2) 0.100(4) 0.001(3) 0.028(3) 0.000(2)
C5 0.057(3) 0.093(3) 0.114(5) 0.034(3) 0.019(3) 0.013(2)
C6 0.069(3) 0.114(4) 0.083(4) 0.034(3) 0.021(3) 0.008(3)
C7 0.063(3) 0.089(3) 0.056(3) 0.017(2) 0.018(2) 0.005(2)
C8 0.049(2) 0.047(2) 0.055(2) 0.0070(18) 0.0218(19) -0.0011(16)
C9 0.054(2) 0.044(2) 0.075(3) -0.002(2) 0.030(2) -0.0033(18)
C10 0.062(2) 0.047(2) 0.048(2) 0.0039(19) 0.030(2) 0.0031(17)
C11 0.060(2) 0.051(2) 0.052(2) 0.0039(18) 0.0333(19) 0.0072(18)
C12 0.079(3) 0.073(3) 0.067(3) 0.000(2) 0.037(2) 0.023(2)
C13 0.110(4) 0.108(4) 0.084(4) -0.005(3) 0.051(3) 0.043(3)
C14 0.081(3) 0.113(4) 0.109(4) 0.018(3) 0.052(3) 0.042(3)
C15 0.067(3) 0.083(3) 0.105(4) 0.005(3) 0.036(3) 0.015(2)
C16 0.068(3) 0.059(2) 0.077(3) -0.003(2) 0.031(2) 0.009(2)
C17 0.111(3) 0.071(3) 0.055(3) -0.015(2) 0.044(2) -0.014(2)
C18 0.119(4) 0.074(3) 0.083(4) -0.029(3) 0.061(3) -0.017(3)
C19 0.093(3) 0.063(3) 0.090(4) -0.016(3) 0.052(3) -0.008(2)
C20 0.066(2) 0.052(2) 0.066(3) -0.019(2) 0.035(2) -0.0099(19)
C21 0.077(3) 0.066(3) 0.085(3) 0.002(3) 0.042(2) 0.011(2)
C22 0.080(3) 0.074(3) 0.068(3) 0.016(2) 0.033(2) 0.013(2)
C23 0.072(2) 0.062(2) 0.055(2) 0.005(2) 0.032(2) 0.012(2)
C24 0.050(2) 0.044(2) 0.051(2) -0.0013(18) 0.0237(17) -0.0013(16)
C25 0.055(2) 0.049(2) 0.057(2) -0.0077(19) 0.0289(19) -0.0105(17)
C26 0.049(2) 0.050(2) 0.045(2) -0.0022(18) 0.0213(17) -0.0039(16)
C27 0.062(2) 0.050(2) 0.047(2) -0.0003(17) 0.0273(18) 0.0016(17)
C28 0.084(3) 0.058(2) 0.087(3) 0.001(2) 0.057(2) 0.003(2)
C29 0.100(3) 0.079(3) 0.108(4) -0.003(3) 0.074(3) 0.008(2)
C30 0.095(3) 0.075(3) 0.098(4) -0.015(3) 0.050(3) 0.014(2)
C31 0.095(3) 0.053(3) 0.081(3) -0.010(2) 0.033(3) 0.003(2)
C32 0.079(3) 0.055(3) 0.059(2) -0.004(2) 0.034(2) -0.0052(19)
N1 0.069(2) 0.070(2) 0.075(3) -0.0159(19) 0.0411(19) -0.0010(16)
N2 0.0613(19) 0.0660(19) 0.0443(18) 0.0119(15) 0.0308(15) 0.0151(15)
N3 0.0566(18) 0.071(2) 0.0476(18) 0.0050(15) 0.0312(15) 0.0131(15)
N4 0.083(2) 0.061(2) 0.049(2) -0.0072(17) 0.0315(17) -0.0069(16)
N5 0.0782(19) 0.0538(18) 0.0497(18) 0.0073(15) 0.0390(16) 0.0079(15)
N6 0.076(2) 0.0500(18) 0.0490(18) 0.0038(14) 0.0369(16) 0.0048(15)
O1 0.0753(16) 0.0656(15) 0.0445(15) 0.0103(13) 0.0326(13) 0.0107(12)
O2 0.0746(16) 0.0607(15) 0.0497(15) 0.0079(12) 0.0368(13) 0.0024(11)

loop_
_atom_type_symbol
_atom_type_description
_atom_type_scat_dispersion_real
_atom_type_scat_dispersion_imag
_atom_type_scat_source
C C 0.0033 0.0016 'International Tables Vol C Tables 4.2.6.8 and 6.1.1.4'
H H 0.0000 0.0000 'International Tables Vol C Tables 4.2.6.8 and 6.1.1.4'
N N 0.0061 0.0033 'International Tables Vol C Tables 4.2.6.8 and 6.1.1.4'
O O 0.0106 0.0060 'International Tables Vol C Tables 4.2.6.8 and 6.1.1.4'

loop_
_geom_angle_atom_site_label_1
_geom_angle_atom_site_label_2
_geom_angle_atom_site_label_3
_geom_angle
_geom_angle_site_symmetry_1
_geom_angle_site_symmetry_3
_geom_angle_publ_flag
N1 C1 C2 123.8(5) . . ?
C3 C2 C1 118.6(5) . . ?
C2 C3 C4 120.6(5) . . ?
C3 C4 C9 117.0(5) . . ?
C3 C4 C5 124.3(5) . . ?
C9 C4 C5 118.6(4) . . ?
C6 C5 C4 120.5(4) . . ?
C5 C6 C7 121.5(4) . . ?
C8 C7 C6 120.0(4) . . ?
C7 C8 N2 125.2(3) . . ?
C7 C8 C9 119.0(4) . . ?
N2 C8 C9 115.8(3) . . ?
N1 C9 C4 122.7(4) . . ?
N1 C9 C8 117.1(3) . . ?
C4 C9 C8 120.2(4) . . ?
O1 C10 N3 123.9(3) . . ?
O1 C10 N2 122.7(3) . . ?
N3 C10 N2 113.4(3) . . ?
C12 C11 C16 119.4(3) . . ?
C12 C11 N3 122.9(3) . . ?
C16 C11 N3 117.6(3) . . ?
C11 C12 C13 119.7(4) . . ?
C14 C13 C12 120.4(4) . . ?
C15 C14 C13 120.7(4) . . ?
C14 C15 C16 119.8(4) . . ?
C15 C16 C11 119.9(4) . . ?
N4 C17 C18 124.1(4) . . ?
C19 C18 C17 119.3(4) . . ?
C18 C19 C20 119.6(4) . . ?
C19 C20 C25 117.5(4) . . ?
C19 C20 C21 123.3(4) . . ?
C25 C20 C21 119.3(4) . . ?
C22 C21 C20 119.9(4) . . ?
C21 C22 C23 121.1(4) . . ?
C24 C23 C22 120.6(4) . . ?
C23 C24 N5 125.1(3) . . ?
C23 C24 C25 119.3(3) . . ?
N5 C24 C25 115.6(3) . . ?
N4 C25 C20 123.0(3) . . ?
N4 C25 C24 117.2(3) . . ?
C20 C25 C24 119.7(3) . . ?
O2 C26 N6 124.3(3) . . ?
O2 C26 N5 122.4(3) . . ?
N6 C26 N5 113.3(3) . . ?
C28 C27 C32 119.2(3) . . ?
C28 C27 N6 122.4(3) . . ?
C32 C27 N6 118.4(3) . . ?
C27 C28 C29 120.6(3) . . ?
C30 C29 C28 120.3(4) . . ?
C29 C30 C31 119.9(4) . . ?
C30 C31 C32 120.4(4) . . ?
C27 C32 C31 119.6(3) . . ?
C1 N1 C9 117.2(4) . . ?
C10 N2 C8 127.9(3) . . ?
C10 N3 C11 126.1(3) . . ?
C17 N4 C25 116.4(3) . . ?
C26 N5 C24 127.6(3) . . ?
C26 N6 C27 127.0(3) . . ?

loop_
_geom_bond_atom_site_label_1
_geom_bond_atom_site_label_2
_geom_bond_distance
_geom_bond_site_symmetry_2
_geom_bond_publ_flag
C1 N1 1.326(4) . ?
C1 C2 1.400(6) . ?
C2 C3 1.339(7) . ?
C3 C4 1.401(6) . ?
C4 C9 1.410(5) . ?
C4 C5 1.411(6) . ?
C5 C6 1.356(6) . ?
C6 C7 1.404(5) . ?
C7 C8 1.381(4) . ?
C8 N2 1.394(4) . ?
C8 C9 1.425(4) . ?
C9 N1 1.354(4) . ?
C10 O1 1.239(4) . ?
C10 N3 1.348(4) . ?
C10 N2 1.372(4) . ?
C11 C12 1.367(4) . ?
C11 C16 1.396(4) . ?
C11 N3 1.422(4) . ?
C12 C13 1.390(5) . ?
C13 C14 1.371(6) . ?
C14 C15 1.350(6) . ?
C15 C16 1.395(5) . ?
C17 N4 1.322(4) . ?
C17 C18 1.401(5) . ?
C18 C19 1.348(5) . ?
C19 C20 1.403(5) . ?
C20 C25 1.407(4) . ?
C20 C21 1.407(5) . ?
C21 C22 1.361(5) . ?
C22 C23 1.403(4) . ?
C23 C24 1.362(4) . ?
C24 N5 1.402(4) . ?
C24 C25 1.422(4) . ?
C25 N4 1.371(4) . ?
C26 O2 1.231(4) . ?
C26 N6 1.354(4) . ?
C26 N5 1.369(4) . ?
C27 C28 1.376(4) . ?
C27 C32 1.386(4) . ?
C27 N6 1.421(4) . ?
C28 C29 1.382(5) . ?
C29 C30 1.363(5) . ?
C30 C31 1.372(5) . ?
C31 C32 1.390(5) . ?

loop_
_geom_hbond_atom_site_label_D
_geom_hbond_atom_site_label_H
_geom_hbond_atom_site_label_A
_geom_hbond_distance_DH
_geom_hbond_distance_HA
_geom_hbond_distance_DA
_geom_hbond_angle_DHA
_geom_hbond_site_symmetry_A
N6 H6N O1 0.86 2.12 2.929(3) 157.2 .
N5 H5N O1 0.86 2.23 3.010(3) 150.0 .
N3 H3N O2 0.86 2.01 2.848(3) 162.9 4_566
N2 H2N O2 0.86 2.25 3.025(4) 149.2 4_566

loop_
_geom_torsion_atom_site_label_1
_geom_torsion_atom_site_label_2
_geom_torsion_atom_site_label_3
_geom_torsion_atom_site_label_4
_geom_torsion
_geom_torsion_site_symmetry_1
_geom_torsion_site_symmetry_2
_geom_torsion_site_symmetry_3
_geom_torsion_site_symmetry_4
_geom_torsion_publ_flag
N1 C1 C2 C3 1.2(7) . . . . ?
C1 C2 C3 C4 -0.8(8) . . . . ?
C2 C3 C4 C9 0.4(7) . . . . ?
C2 C3 C4 C5 179.8(5) . . . . ?
C3 C4 C5 C6 -178.6(4) . . . . ?
C9 C4 C5 C6 0.8(6) . . . . ?
C4 C5 C6 C7 -0.4(7) . . . . ?
C5 C6 C7 C8 -1.9(6) . . . . ?
C6 C7 C8 N2 -176.1(3) . . . . ?
C6 C7 C8 C9 3.8(5) . . . . ?
C3 C4 C9 N1 -0.3(5) . . . . ?
C5 C4 C9 N1 -179.7(3) . . . . ?
C3 C4 C9 C8 -179.5(3) . . . . ?
C5 C4 C9 C8 1.1(5) . . . . ?
C7 C8 C9 N1 177.4(3) . . . . ?
N2 C8 C9 N1 -2.7(4) . . . . ?
C7 C8 C9 C4 -3.4(5) . . . . ?
N2 C8 C9 C4 176.5(3) . . . . ?
C16 C11 C12 C13 -1.0(6) . . . . ?
N3 C11 C12 C13 -178.1(3) . . . . ?
C11 C12 C13 C14 1.2(7) . . . . ?
C12 C13 C14 C15 -0.7(7) . . . . ?
C13 C14 C15 C16 0.0(7) . . . . ?
C14 C15 C16 C11 0.3(6) . . . . ?
C12 C11 C16 C15 0.2(5) . . . . ?
N3 C11 C16 C15 177.5(3) . . . . ?
N4 C17 C18 C19 -0.2(6) . . . . ?
C17 C18 C19 C20 -0.6(6) . . . . ?
C18 C19 C20 C25 1.1(5) . . . . ?
C18 C19 C20 C21 -179.3(4) . . . . ?
C19 C20 C21 C22 -179.5(3) . . . . ?
C25 C20 C21 C22 0.2(5) . . . . ?
C20 C21 C22 C23 0.9(5) . . . . ?
C21 C22 C23 C24 -0.8(5) . . . . ?
C22 C23 C24 N5 177.1(3) . . . . ?
C22 C23 C24 C25 -0.4(5) . . . . ?
C19 C20 C25 N4 -0.9(5) . . . . ?
C21 C20 C25 N4 179.4(3) . . . . ?
C19 C20 C25 C24 178.3(3) . . . . ?
C21 C20 C25 C24 -1.4(5) . . . . ?
C23 C24 C25 N4 -179.3(3) . . . . ?
N5 C24 C25 N4 3.0(4) . . . . ?
C23 C24 C25 C20 1.5(4) . . . . ?
N5 C24 C25 C20 -176.3(3) . . . . ?
C32 C27 C28 C29 1.8(6) . . . . ?
N6 C27 C28 C29 -179.9(3) . . . . ?
C27 C28 C29 C30 -0.9(6) . . . . ?
C28 C29 C30 C31 -0.7(7) . . . . ?
C29 C30 C31 C32 1.3(7) . . . . ?
C28 C27 C32 C31 -1.3(5) . . . . ?
N6 C27 C32 C31 -179.6(3) . . . . ?
C30 C31 C32 C27 -0.3(6) . . . . ?
C2 C1 N1 C9 -1.1(6) . . . . ?
C4 C9 N1 C1 0.6(5) . . . . ?
C8 C9 N1 C1 179.8(3) . . . . ?
O1 C10 N2 C8 -8.3(5) . . . . ?
N3 C10 N2 C8 172.6(3) . . . . ?
C7 C8 N2 C10 13.6(5) . . . . ?
C9 C8 N2 C10 -166.3(3) . . . . ?
O1 C10 N3 C11 -2.2(5) . . . . ?
N2 C10 N3 C11 176.8(3) . . . . ?
C12 C11 N3 C10 -34.7(5) . . . . ?
C16 C11 N3 C10 148.2(3) . . . . ?
C18 C17 N4 C25 0.3(5) . . . . ?
C20 C25 N4 C17 0.3(5) . . . . ?
C24 C25 N4 C17 -179.0(3) . . . . ?
O2 C26 N5 C24 7.5(5) . . . . ?
N6 C26 N5 C24 -174.1(3) . . . . ?
C23 C24 N5 C26 18.8(5) . . . . ?
C25 C24 N5 C26 -163.6(3) . . . . ?
O2 C26 N6 C27 -2.8(5) . . . . ?
N5 C26 N6 C27 178.8(3) . . . . ?
C28 C27 N6 C26 32.3(5) . . . . ?
C32 C27 N6 C26 -149.4(3) . . . . ?
